data_7019105
loop_
_publ_author_name
'Tanakit, Alisa'
'Rouffet, Matthieu'
'Martin, David P.'
'Cohen, Seth M.'

_publ_section_title
;
 Investigating chelating sulfonamides and their use in metalloproteinase
 inhibitors.
;
_journal_issue 21
_journal_name_full 'Dalton transactions (Cambridge, England : 2003)'
_journal_page_first 6507
_journal_page_last 6515
_journal_paper_doi 10.1039/c2dt12373h
_journal_volume 41
_journal_year 2012
_chemical_formula_sum 'C20 H18 N4 O5 S'
_chemical_formula_weight 426.44
_chemical_name_systematic
;
?
;
_space_group_IT_number 2
_symmetry_cell_setting triclinic
_symmetry_space_group_name_Hall '-P 1'
_symmetry_space_group_name_H-M 'P -1'
_atom_sites_solution_hydrogens geom
_atom_sites_solution_primary direct
_atom_sites_solution_secondary difmap
_audit_creation_method SHELXL-97
_cell_angle_alpha 93.722(2)
_cell_angle_beta 95.255(2)
_cell_angle_gamma 109.926(2)
_cell_formula_units_Z 2
_cell_length_a 7.8042(9)
_cell_length_b 9.6531(12)
_cell_length_c 13.5213(16)
_cell_measurement_reflns_used 12272
_cell_measurement_temperature 100(2)
_cell_measurement_theta_max 25.38
_cell_measurement_theta_min 1.52
_cell_volume 948.6(2)
_computing_cell_refinement 'Bruker SAINT'
_computing_data_collection 'Bruker APEX2'
_computing_data_reduction 'Bruker SAINT'
_computing_structure_refinement 'SHELXL-97 (Sheldrick, 2008)'
_computing_structure_solution 'SHELXS-97 (Sheldrick, 2008)'
_diffrn_ambient_temperature 100(2)
_diffrn_detector_area_resol_mean 512x512
_diffrn_measured_fraction_theta_full 0.985
_diffrn_measured_fraction_theta_max 0.985
_diffrn_measurement_device_type 'Bruker APEX CCD'
_diffrn_measurement_method '\f and \w scans'
_diffrn_radiation_monochromator graphite
_diffrn_radiation_source 'fine-focus sealed tube'
_diffrn_radiation_type MoK\a
_diffrn_radiation_wavelength 0.71073
_diffrn_reflns_av_R_equivalents 0.0503
_diffrn_reflns_av_sigmaI/netI 0.0548
_diffrn_reflns_limit_h_max 9
_diffrn_reflns_limit_h_min -9
_diffrn_reflns_limit_k_max 11
_diffrn_reflns_limit_k_min -11
_diffrn_reflns_limit_l_max 16
_diffrn_reflns_limit_l_min -16
_diffrn_reflns_number 12272
_diffrn_reflns_theta_full 25.38
_diffrn_reflns_theta_max 25.38
_diffrn_reflns_theta_min 1.52
_exptl_absorpt_coefficient_mu 0.214
_exptl_absorpt_correction_T_max 0.9957
_exptl_absorpt_correction_T_min 0.9505
_exptl_absorpt_correction_type multi-scan
_exptl_absorpt_process_details 'Bruker SADABS'
_exptl_crystal_colour Colorless
_exptl_crystal_density_diffrn 1.493
_exptl_crystal_density_method 'not measured'
_exptl_crystal_description Block
_exptl_crystal_F_000 444
_exptl_crystal_size_max 0.24
_exptl_crystal_size_mid 0.05
_exptl_crystal_size_min 0.02
_refine_diff_density_max 0.862
_refine_diff_density_min -0.507
_refine_diff_density_rms 0.125
_refine_ls_extinction_method none
_refine_ls_goodness_of_fit_ref 1.195
_refine_ls_hydrogen_treatment mixed
_refine_ls_matrix_type full
_refine_ls_number_parameters 281
_refine_ls_number_reflns 3443
_refine_ls_number_restraints 3
_refine_ls_restrained_S_all 1.194
_refine_ls_R_factor_all 0.1067
_refine_ls_R_factor_gt 0.0939
_refine_ls_shift/su_max 0.000
_refine_ls_shift/su_mean 0.000
_refine_ls_structure_factor_coef Fsqd
_refine_ls_weighting_details 'calc w=1/[\s^2^(Fo^2^)+(0.0000P)^2^+11.6081P] where P=(Fo^2^+2Fc^2^)/3'
_refine_ls_weighting_scheme calc
_refine_ls_wR_factor_gt 0.2419
_refine_ls_wR_factor_ref 0.2473
_reflns_number_gt 2894
_reflns_number_total 3443
_reflns_threshold_expression >2sigma(I)
_cod_data_source_file c2dt12373h.txt
_cod_data_source_block ZBG-4
_cod_depositor_comments
;
The following automatic conversions were performed:

'_symmetry_cell_setting' value 'Triclinic' changed to 'triclinic'
according to /home/saulius/struct/CIF-dictionaries/cif_core.dic
dictionary named 'cif_core.dic' version 2.4.1 from 2010-06-29.

Automatic conversion script
Id: cif_fix_values 1715 2011-07-08 13:25:40Z adriana 

2018-02-23
Z value and formula fixed to values more according to usual
chemical conventions.                 miguel
;
_cod_original_formula_sum 'C40 H36 N8 O10 S2'
_cod_original_formula_weight 852.89
_cod_original_formula_units_Z 1
_cod_original_sg_symbol_H-M P-1
_cod_database_code 7019105

loop_
_symmetry_equiv_pos_as_xyz
'x, y, z'
'-x, -y, -z'

loop_
_atom_site_label
_atom_site_type_symbol
_atom_site_fract_x
_atom_site_fract_y
_atom_site_fract_z
_atom_site_U_iso_or_equiv
_atom_site_adp_type
_atom_site_occupancy
_atom_site_symmetry_multiplicity
_atom_site_calc_flag
_atom_site_refinement_flags
S1 S 0.4371(2) 0.48320(18) 0.21408(13) 0.0191(4) Uani 1 1 d .
O1 O 0.5481(6) 0.5504(5) 0.1397(4) 0.0244(11) Uani 1 1 d .
O2 O 0.4564(6) 0.3554(5) 0.2542(4) 0.0233(11) Uani 1 1 d .
O3 O 0.2920(7) 0.6448(5) 0.4841(4) 0.0266(11) Uani 1 1 d .
O4 O 0.2853(7) 0.4200(5) 0.4697(4) 0.0286(12) Uani 1 1 d .
O5 O 0.1512(7) 0.4939(6) 0.5866(4) 0.0310(12) Uani 1 1 d .
N1 N 0.6952(7) 0.8499(6) 0.4719(4) 0.0169(11) Uani 1 1 d D
H1N H 0.716(10) 0.767(5) 0.484(5) 0.020 Uiso 1 1 d D
N2 N 0.7299(8) 1.0834(6) 0.4671(4) 0.0202(12) Uani 1 1 d D
H2N H 0.771(10) 1.180(3) 0.488(5) 0.024 Uiso 1 1 d D
N3 N 0.4759(7) 0.6043(6) 0.3102(4) 0.0194(12) Uani 1 1 d D
H3N H 0.440(10) 0.559(7) 0.364(3) 0.023 Uiso 1 1 d D
N4 N 0.2401(8) 0.5191(6) 0.5141(4) 0.0224(13) Uani 1 1 d .
C1 C 0.7707(8) 0.9840(7) 0.5212(5) 0.0173(13) Uani 1 1 d .
C2 C 0.6221(9) 1.0102(7) 0.3790(5) 0.0203(14) Uani 1 1 d .
C3 C 0.5477(9) 1.0641(8) 0.2995(5) 0.0227(15) Uani 1 1 d .
H3 H 0.5658 1.1662 0.2977 0.027 Uiso 1 1 calc R
C4 C 0.4444(9) 0.9568(8) 0.2225(5) 0.0225(15) Uani 1 1 d .
H4 H 0.3897 0.9872 0.1663 0.027 Uiso 1 1 calc R
C5 C 0.4180(9) 0.8071(8) 0.2245(5) 0.0222(15) Uani 1 1 d .
H5 H 0.3453 0.7389 0.1701 0.027 Uiso 1 1 calc R
C6 C 0.4951(9) 0.7549(7) 0.3037(5) 0.0181(14) Uani 1 1 d .
C7 C 0.5998(9) 0.8613(7) 0.3815(5) 0.0177(14) Uani 1 1 d .
C8 C 0.8819(9) 1.0229(8) 0.6188(5) 0.0197(14) Uani 1 1 d .
C9 C 0.9033(10) 0.9106(8) 0.6758(5) 0.0228(15) Uani 1 1 d .
H9 H 0.8480 0.8092 0.6507 0.027 Uiso 1 1 calc R
C10 C 1.0066(9) 0.9513(8) 0.7693(5) 0.0236(15) Uani 1 1 d .
H10 H 1.0231 0.8771 0.8080 0.028 Uiso 1 1 calc R
C11 C 1.0861(10) 1.0999(8) 0.8065(6) 0.0264(16) Uani 1 1 d .
H11 H 1.1552 1.1260 0.8708 0.032 Uiso 1 1 calc R
C12 C 1.0659(10) 1.2079(8) 0.7520(6) 0.0257(16) Uani 1 1 d .
H12 H 1.1218 1.3089 0.7783 0.031 Uiso 1 1 calc R
C13 C 0.9636(9) 1.1719(7) 0.6578(5) 0.0223(15) Uani 1 1 d .
H13 H 0.9494 1.2480 0.6202 0.027 Uiso 1 1 calc R
C14 C 0.2043(9) 0.4338(7) 0.1631(5) 0.0187(14) Uani 1 1 d .
C15 C 0.0720(9) 0.4390(7) 0.2252(5) 0.0195(14) Uani 1 1 d .
H15 H 0.1071 0.4801 0.2929 0.023 Uiso 1 1 calc R
C16 C -0.1106(10) 0.3829(7) 0.1856(5) 0.0236(15) Uani 1 1 d .
H16 H -0.2015 0.3874 0.2266 0.028 Uiso 1 1 calc R
C17 C -0.1652(9) 0.3195(8) 0.0861(5) 0.0224(15) Uani 1 1 d .
C18 C -0.0285(9) 0.3171(8) 0.0270(5) 0.0244(15) Uani 1 1 d .
H18 H -0.0625 0.2756 -0.0406 0.029 Uiso 1 1 calc R
C19 C 0.1539(9) 0.3734(8) 0.0643(5) 0.0239(15) Uani 1 1 d .
H19 H 0.2449 0.3710 0.0228 0.029 Uiso 1 1 calc R
C20 C -0.3666(9) 0.2538(8) 0.0445(5) 0.0238(15) Uani 1 1 d .
H20A H -0.4420 0.2388 0.0997 0.036 Uiso 1 1 calc R
H20B H -0.3902 0.1585 0.0056 0.036 Uiso 1 1 calc R
H20C H -0.3977 0.3217 0.0014 0.036 Uiso 1 1 calc R

loop_
_atom_site_aniso_label
_atom_site_aniso_U_11
_atom_site_aniso_U_22
_atom_site_aniso_U_33
_atom_site_aniso_U_23
_atom_site_aniso_U_13
_atom_site_aniso_U_12
S1 0.0178(8) 0.0179(8) 0.0234(9) 0.0013(7) 0.0020(6) 0.0088(6)
O1 0.020(2) 0.026(3) 0.029(3) 0.003(2) 0.004(2) 0.011(2)
O2 0.022(2) 0.017(2) 0.033(3) 0.004(2) 0.005(2) 0.010(2)
O3 0.027(3) 0.017(3) 0.040(3) 0.009(2) 0.012(2) 0.010(2)
O4 0.049(3) 0.019(3) 0.023(3) 0.002(2) 0.004(2) 0.018(2)
O5 0.033(3) 0.032(3) 0.030(3) 0.009(2) 0.011(2) 0.011(2)
N1 0.019(3) 0.014(3) 0.021(3) 0.006(2) 0.005(2) 0.009(2)
N2 0.027(3) 0.013(3) 0.022(3) 0.001(2) 0.004(2) 0.009(2)
N3 0.019(3) 0.019(3) 0.022(3) 0.002(2) 0.004(2) 0.008(2)
N4 0.019(3) 0.020(3) 0.026(3) -0.001(2) 0.000(2) 0.005(2)
C1 0.014(3) 0.018(3) 0.022(3) 0.004(3) 0.009(3) 0.006(3)
C2 0.020(3) 0.020(3) 0.025(4) 0.004(3) 0.007(3) 0.011(3)
C3 0.026(4) 0.023(4) 0.027(4) 0.013(3) 0.010(3) 0.015(3)
C4 0.021(3) 0.031(4) 0.023(4) 0.012(3) 0.004(3) 0.016(3)
C5 0.023(3) 0.023(4) 0.024(4) 0.002(3) 0.003(3) 0.012(3)
C6 0.015(3) 0.021(3) 0.021(3) 0.002(3) 0.005(3) 0.009(3)
C7 0.015(3) 0.023(3) 0.021(3) 0.004(3) 0.004(3) 0.013(3)
C8 0.018(3) 0.023(4) 0.021(3) 0.004(3) 0.005(3) 0.010(3)
C9 0.028(4) 0.018(3) 0.025(4) -0.001(3) 0.003(3) 0.012(3)
C10 0.024(4) 0.017(3) 0.029(4) 0.003(3) 0.004(3) 0.006(3)
C11 0.025(4) 0.028(4) 0.026(4) -0.003(3) 0.000(3) 0.010(3)
C12 0.025(4) 0.014(3) 0.036(4) -0.004(3) 0.014(3) 0.001(3)
C13 0.024(4) 0.016(3) 0.028(4) 0.006(3) 0.005(3) 0.008(3)
C14 0.023(3) 0.016(3) 0.019(3) 0.004(3) 0.002(3) 0.010(3)
C15 0.020(3) 0.021(3) 0.018(3) 0.004(3) 0.002(3) 0.008(3)
C16 0.027(4) 0.018(3) 0.033(4) 0.003(3) 0.010(3) 0.015(3)
C17 0.023(3) 0.021(4) 0.026(4) 0.006(3) 0.000(3) 0.011(3)
C18 0.027(4) 0.027(4) 0.020(4) -0.005(3) -0.002(3) 0.012(3)
C19 0.023(4) 0.030(4) 0.024(4) 0.005(3) 0.005(3) 0.015(3)
C20 0.021(3) 0.027(4) 0.022(4) 0.002(3) 0.004(3) 0.007(3)

loop_
_atom_type_symbol
_atom_type_description
_atom_type_scat_dispersion_real
_atom_type_scat_dispersion_imag
_atom_type_scat_source
C C 0.0033 0.0016 'International Tables Vol C Tables 4.2.6.8 and 6.1.1.4'
H H 0.0000 0.0000 'International Tables Vol C Tables 4.2.6.8 and 6.1.1.4'
N N 0.0061 0.0033 'International Tables Vol C Tables 4.2.6.8 and 6.1.1.4'
O O 0.0106 0.0060 'International Tables Vol C Tables 4.2.6.8 and 6.1.1.4'
S S 0.1246 0.1234 'International Tables Vol C Tables 4.2.6.8 and 6.1.1.4'

loop_
_geom_angle_atom_site_label_1
_geom_angle_atom_site_label_2
_geom_angle_atom_site_label_3
_geom_angle
O2 S1 O1 119.9(3)
O2 S1 N3 104.9(3)
O1 S1 N3 108.9(3)
O2 S1 C14 106.9(3)
O1 S1 C14 107.5(3)
N3 S1 C14 108.3(3)
C1 N1 C7 108.6(5)
C1 N1 H1N 128(5)
C7 N1 H1N 122(5)
C1 N2 C2 109.0(5)
C1 N2 H2N 122(5)
C2 N2 H2N 129(5)
C6 N3 S1 124.1(5)
C6 N3 H3N 122(5)
S1 N3 H3N 110(5)
O5 N4 O3 121.1(6)
O5 N4 O4 121.3(6)
O3 N4 O4 117.6(6)
N1 C1 N2 109.4(6)
N1 C1 C8 126.9(6)
N2 C1 C8 123.7(6)
N2 C2 C3 130.6(6)
N2 C2 C7 106.3(6)
C3 C2 C7 123.0(6)
C2 C3 C4 114.9(6)
C2 C3 H3 122.6
C4 C3 H3 122.6
C5 C4 C3 122.9(6)
C5 C4 H4 118.6
C3 C4 H4 118.6
C6 C5 C4 121.7(6)
C6 C5 H5 119.1
C4 C5 H5 119.1
C5 C6 C7 116.1(6)
C5 C6 N3 124.8(6)
C7 C6 N3 119.1(6)
C2 C7 C6 121.3(6)
C2 C7 N1 106.7(6)
C6 C7 N1 132.0(6)
C13 C8 C9 119.6(6)
C13 C8 C1 120.0(6)
C9 C8 C1 120.4(6)
C10 C9 C8 118.9(6)
C10 C9 H9 120.5
C8 C9 H9 120.5
C9 C10 C11 120.5(7)
C9 C10 H10 119.7
C11 C10 H10 119.7
C12 C11 C10 120.8(7)
C12 C11 H11 119.6
C10 C11 H11 119.6
C11 C12 C13 120.6(6)
C11 C12 H12 119.7
C13 C12 H12 119.7
C12 C13 C8 119.7(6)
C12 C13 H13 120.2
C8 C13 H13 120.2
C19 C14 C15 121.1(6)
C19 C14 S1 118.5(5)
C15 C14 S1 120.0(5)
C16 C15 C14 118.3(6)
C16 C15 H15 120.8
C14 C15 H15 120.8
C15 C16 C17 121.6(6)
C15 C16 H16 119.2
C17 C16 H16 119.2
C18 C17 C16 118.0(6)
C18 C17 C20 121.0(6)
C16 C17 C20 121.1(6)
C19 C18 C17 121.6(6)
C19 C18 H18 119.2
C17 C18 H18 119.2
C18 C19 C14 119.4(6)
C18 C19 H19 120.3
C14 C19 H19 120.3
C17 C20 H20A 109.5
C17 C20 H20B 109.5
H20A C20 H20B 109.5
C17 C20 H20C 109.5
H20A C20 H20C 109.5
H20B C20 H20C 109.5

loop_
_geom_bond_atom_site_label_1
_geom_bond_atom_site_label_2
_geom_bond_distance
S1 O2 1.427(5)
S1 O1 1.429(5)
S1 N3 1.623(6)
S1 C14 1.772(7)
O3 N4 1.248(8)
O4 N4 1.263(7)
O5 N4 1.242(8)
N1 C1 1.328(8)
N1 C7 1.402(8)
N1 H1N 0.89(2)
N2 C1 1.347(9)
N2 C2 1.388(9)
N2 H2N 0.89(2)
N3 C6 1.419(9)
N3 H3N 0.89(2)
C1 C8 1.463(9)
C2 C3 1.389(10)
C2 C7 1.391(9)
C3 C4 1.394(10)
C3 H3 0.9500
C4 C5 1.390(10)
C4 H4 0.9500
C5 C6 1.387(9)
C5 H5 0.9500
C6 C7 1.400(9)
C8 C13 1.404(9)
C8 C9 1.416(10)
C9 C10 1.390(10)
C9 H9 0.9500
C10 C11 1.392(10)
C10 H10 0.9500
C11 C12 1.359(11)
C11 H11 0.9500
C12 C13 1.396(10)
C12 H12 0.9500
C13 H13 0.9500
C14 C19 1.389(9)
C14 C15 1.401(9)
C15 C16 1.381(9)
C15 H15 0.9500
C16 C17 1.407(10)
C16 H16 0.9500
C17 C18 1.395(10)
C17 C20 1.517(9)
C18 C19 1.371(10)
C18 H18 0.9500
C19 H19 0.9500
C20 H20A 0.9800
C20 H20B 0.9800
C20 H20C 0.9800

loop_
_geom_hbond_atom_site_label_D
_geom_hbond_atom_site_label_H
_geom_hbond_atom_site_label_A
_geom_hbond_distance_DH
_geom_hbond_distance_HA
_geom_hbond_distance_DA
_geom_hbond_angle_DHA
_geom_hbond_site_symmetry_A
N1 H1N O4 0.89(2) 1.95(3) 2.819(7) 167(7) 2_666
N2 H2N O3 0.89(2) 1.94(4) 2.729(7) 146(7) 2_676
N3 H3N O4 0.89(2) 2.18(3) 3.052(8) 165(7) .
